data_4133162
loop_
_publ_author_name
'Werner, Daniel'
'Anwander, Reiner'

_publ_section_title
;
 Unveiling the Takai Olefination Reagent via Tris( tert-butoxy)siloxy
 Variants.
;
_journal_issue 43
_journal_name_full 'Journal of the American Chemical Society'
_journal_page_first 14334
_journal_page_last 14341
_journal_paper_doi 10.1021/jacs.8b08739
_journal_volume 140
_journal_year 2018
_chemical_formula_moiety 'C48 H108 Cr2 I O16 Si4, C1.5 H3.5'
_chemical_formula_sum 'C49.5 H111.5 Cr2 I O16 Si4'
_chemical_formula_weight 1306.15
_space_group_crystal_system triclinic
_space_group_IT_number 2
_space_group_name_Hall '-P 1'
_space_group_name_H-M_alt 'P -1'
_atom_sites_solution_hydrogens geom
_atom_sites_solution_primary iterative
_atom_sites_solution_secondary difmap
_audit_creation_date 2017-11-07
_audit_creation_method
;
Olex2 1.2
(compiled 2017.08.10 svn.r3458 for OlexSys, GUI svn.r5381)
;
_cell_angle_alpha 80.7633(9)
_cell_angle_beta 80.5611(9)
_cell_angle_gamma 62.7355(9)
_cell_formula_units_Z 2
_cell_length_a 13.3190(8)
_cell_length_b 13.6739(8)
_cell_length_c 21.8226(13)
_cell_measurement_reflns_used 9890
_cell_measurement_temperature 100.1
_cell_measurement_theta_max 27.12
_cell_measurement_theta_min 2.19
_cell_volume 3468.4(4)
_computing_cell_refinement 'SAINT v8.37A (Bruker, 2015)'
_computing_data_reduction 'SAINT v8.37A (Bruker, 2015)'
_computing_molecular_graphics 'Olex2 (Dolomanov et al., 2009)'
_computing_publication_material 'Olex2 (Dolomanov et al., 2009)'
_computing_structure_refinement 'XL (Sheldrick, 2008)'
_computing_structure_solution
;
Superflip (Palatinus & Chapuis, 2007;Palatinus & van der Lee, 2008;
Palatinus et al., 2012)
;
_diffrn_ambient_temperature 100.1
_diffrn_measured_fraction_theta_full 0.998
_diffrn_measured_fraction_theta_max 0.998
_diffrn_measurement_device_type 'Bruker APEX-II CCD'
_diffrn_measurement_method '\f and \w scans'
_diffrn_radiation_monochromator graphite
_diffrn_radiation_type MoK\a
_diffrn_radiation_wavelength 0.71073
_diffrn_reflns_av_R_equivalents 0.0434
_diffrn_reflns_av_unetI/netI 0.0435
_diffrn_reflns_limit_h_max 17
_diffrn_reflns_limit_h_min -17
_diffrn_reflns_limit_k_max 17
_diffrn_reflns_limit_k_min -17
_diffrn_reflns_limit_l_max 28
_diffrn_reflns_limit_l_min -28
_diffrn_reflns_number 49689
_diffrn_reflns_theta_full 27.19
_diffrn_reflns_theta_max 27.19
_diffrn_reflns_theta_min 0.95
_diffrn_source 'fine-focus sealed tube'
_diffrn_standards_number 0
_exptl_absorpt_coefficient_mu 0.882
_exptl_absorpt_correction_T_max 0.7455
_exptl_absorpt_correction_T_min 0.6683
_exptl_absorpt_correction_type multi-scan
_exptl_absorpt_process_details
'SADABS-2016/2 (Bruker,2016/2) was used for absorption correction. wR2(int) was 0.1253 before and 0.0462 after correction. The Ratio of minimum to maximum transmission is 0.8964. The \l/2 correction factor is Not present.'
_exptl_crystal_colour colourless
_exptl_crystal_colour_primary colourless
_exptl_crystal_density_diffrn 1.251
_exptl_crystal_density_method 'not measured'
_exptl_crystal_description Hexagon
_exptl_crystal_F_000 1387
_exptl_crystal_size_max 0.3
_exptl_crystal_size_mid 0.3
_exptl_crystal_size_min 0.2
_refine_diff_density_max 2.017
_refine_diff_density_min -0.737
_refine_diff_density_rms 0.228
_refine_ls_extinction_method none
_refine_ls_goodness_of_fit_ref 1.132
_refine_ls_hydrogen_treatment constr
_refine_ls_matrix_type full
_refine_ls_number_parameters 714
_refine_ls_number_reflns 15420
_refine_ls_number_restraints 18
_refine_ls_restrained_S_all 1.132
_refine_ls_R_factor_all 0.0453
_refine_ls_R_factor_gt 0.0339
_refine_ls_shift/su_max 0.004
_refine_ls_shift/su_mean 0.000
_refine_ls_structure_factor_coef Fsqd
_refine_ls_weighting_details 'calc w=1/[\s^2^(Fo^2^)+(0.0597P)^2^+1.8307P] where P=(Fo^2^+2Fc^2^)/3'
_refine_ls_weighting_scheme calc
_refine_ls_wR_factor_gt 0.0964
_refine_ls_wR_factor_ref 0.1144
_reflns_number_gt 13033
_reflns_number_total 15420
_reflns_threshold_expression >2sigma(I)
_cod_data_source_file ja8b08739_si_007.cif
_cod_data_source_block 6a
_cod_original_formula_sum 'C49.50 H111.50 Cr2 I O16 Si4'
_cod_database_code 4133162
_olex2_refinement_description
;
1. Fixed Uiso
 At 1.2 times of:
  All C(H,H) groups, All C(H,H,H,H) groups
 At 1.5 times of:
  All C(H,H,H) groups
2. Uiso/Uaniso restraints and constraints
Uanis(C40A) \\sim Ueq: with sigma of 0.01 and sigma for terminal atoms of 0.01
Uanis(C40) \\sim Ueq: with sigma of 0.01 and sigma for terminal atoms of 0.01
Uanis(C39A) \\sim Ueq: with sigma of 0.001 and sigma for terminal atoms of 0.001
3. Others
 Fixed Sof: C39(0.5) H39A(0.5) H39B(0.5) H39C(0.5) C39A(0.5) H39D(0.5)
 H39E(0.5) H39F(0.5) C40(0.5) H40A(0.5) H40B(0.5) H40C(0.5) C40A(0.5) H40D(0.5)
 H40E(0.5) H40F(0.5) C50(0.5) H50B(0.25) H50A(0.25) H50D(0.25) H50C(0.25)
 C49(0.25) H49A(0.25) H49B(0.25) H49C(0.25) C0AA(0.5) H0AB(0.5) H0AA(0.5)
 C49A(0.25) H49D(0.25) H49E(0.25) H49F(0.25)
4.a Secondary CH2 refined with riding coordinates:
 C50(H50A,H50B), C50(H50C,H50D), C0AA(H0AA,H0AB)
4.b Idealised Me refined as rotating group:
 C43(H43A,H43B,H43C), C2(H2A,H2B,H2C), C32(H32A,H32B,H32C), C6(H6A,H6B,H6C),
 C38(H38A,H38B,H38C), C8(H8A,H8B,H8C), C42(H42A,H42B,H42C), C16(H16A,H16B,H16C),
  C28(H28A,H28B,H28C), C26(H26A,H26B,H26C), C11(H11A,H11B,H11C), C35(H35A,H35B,
 H35C), C7(H7A,H7B,H7C), C14(H14A,H14B,H14C), C15(H15A,H15B,H15C), C22(H22A,
 H22B,H22C), C30(H30A,H30B,H30C), C20(H20A,H20B,H20C), C23(H23A,H23B,H23C),
 C44(H44A,H44B,H44C), C27(H27A,H27B,H27C), C19(H19A,H19B,H19C), C34(H34A,H34B,
 H34C), C36(H36A,H36B,H36C), C24(H24A,H24B,H24C), C12(H12A,H12B,H12C), C39(H39A,
 H39B,H39C), C31(H31A,H31B,H31C), C4(H4A,H4B,H4C), C10(H10A,H10B,H10C), C3(H3A,
 H3B,H3C), C48(H48A,H48B,H48C), C47(H47A,H47B,H47C), C18(H18A,H18B,H18C),
 C46(H46A,H46B,H46C), C39A(H39D,H39E,H39F), C40(H40A,H40B,H40C), C40A(H40D,H40E,
 H40F), C49(H49A,H49B,H49C), C49A(H49D,H49E,H49F)
;
_olex2_submission_special_instructions 'No special instructions were received'

loop_
_space_group_symop_id
_space_group_symop_operation_xyz
1 'x, y, z'
2 '-x, -y, -z'

loop_
_atom_site_label
_atom_site_type_symbol
_atom_site_fract_x
_atom_site_fract_y
_atom_site_fract_z
_atom_site_U_iso_or_equiv
_atom_site_adp_type
_atom_site_occupancy
_atom_site_calc_flag
_atom_site_disorder_assembly
_atom_site_disorder_group
_atom_site_refinement_flags_posn
_atom_site_refinement_flags_adp
I1 I 0.013441(14) 0.132629(14) 0.847436(8) 0.01451(6) Uani 1 d . . . .
Cr1 Cr 0.01566(3) 0.13627(3) 0.712017(19) 0.00936(9) Uani 1 d . . . .
Cr2 Cr 0.21152(3) 0.03716(3) 0.773289(19) 0.00924(9) Uani 1 d . . . .
Si2 Si 0.07916(6) -0.08906(6) 0.70846(3) 0.00983(14) Uani 1 d . . . .
Si3 Si 0.26600(6) 0.13784(6) 0.65794(3) 0.01077(15) Uani 1 d . . . .
Si1 Si -0.21331(6) 0.38639(6) 0.69970(3) 0.01130(15) Uani 1 d . . . .
Si4 Si 0.34318(6) -0.04349(6) 0.87024(3) 0.01209(15) Uani 1 d . . . .
O5 O 0.14239(14) -0.02439(15) 0.72781(8) 0.0105(4) Uani 1 d . . . .
O15 O 0.47922(16) -0.08899(17) 0.85611(9) 0.0180(4) Uani 1 d . . . .
O14 O 0.28978(15) 0.08469(15) 0.83221(8) 0.0130(4) Uani 1 d A . . .
O9 O 0.15410(14) 0.16901(15) 0.70763(8) 0.0104(4) Uani 1 d . . . .
O6 O -0.04940(14) 0.01848(15) 0.71183(9) 0.0123(4) Uani 1 d . . . .
O10 O 0.33786(15) 0.01131(15) 0.69409(8) 0.0121(4) Uani 1 d . . . .
O3 O -0.30849(15) 0.41709(15) 0.65140(8) 0.0134(4) Uani 1 d . . . .
O13 O 0.28535(15) -0.08833(15) 0.83025(8) 0.0128(4) Uani 1 d . . . .
O8 O 0.08831(16) -0.20138(15) 0.74828(9) 0.0152(4) Uani 1 d . . . .
O1 O -0.10114(15) 0.27764(15) 0.68628(9) 0.0147(4) Uani 1 d . . . .
O4 O -0.19377(16) 0.49798(15) 0.69116(9) 0.0152(4) Uani 1 d . . . .
O7 O 0.11280(17) -0.11567(16) 0.63656(9) 0.0168(4) Uani 1 d . . . .
O12 O 0.33666(17) 0.20481(17) 0.66264(9) 0.0190(4) Uani 1 d . . . .
O16 O 0.31512(16) -0.04947(17) 0.94466(9) 0.0166(4) Uani 1 d . . . .
O2 O -0.27247(16) 0.36725(16) 0.76922(9) 0.0150(4) Uani 1 d . . . .
O11 O 0.25306(16) 0.13855(19) 0.58667(9) 0.0230(5) Uani 1 d . . . .
C43 C 0.5819(3) -0.1277(3) 0.94606(15) 0.0307(8) Uani 1 d . . . .
H43A H 0.5915 -0.0602 0.9331 0.046 Uiso 1 calc . . GR .
H43B H 0.6473 -0.1830 0.9672 0.046 Uiso 1 calc . . GR .
H43C H 0.5124 -0.1107 0.9747 0.046 Uiso 1 calc . . GR .
C29 C 0.1794(2) 0.1659(2) 0.53815(12) 0.0160(6) Uani 1 d . . . .
C2 C -0.3543(3) 0.4253(3) 0.86979(14) 0.0287(7) Uani 1 d . . . .
H2A H -0.3130 0.3481 0.8865 0.043 Uiso 1 calc . . GR .
H2B H -0.4256 0.4611 0.8962 0.043 Uiso 1 calc . . GR .
H2C H -0.3076 0.4639 0.8692 0.043 Uiso 1 calc . . GR .
C32 C 0.0836(3) 0.1353(3) 0.56199(14) 0.0219(6) Uani 1 d . . . .
H32A H 0.1145 0.0592 0.5817 0.033 Uiso 1 calc . . GR .
H32B H 0.0425 0.1415 0.5271 0.033 Uiso 1 calc . . GR .
H32C H 0.0315 0.1855 0.5927 0.033 Uiso 1 calc . . GR .
C13 C -0.1619(2) 0.0340(2) 0.70035(13) 0.0142(5) Uani 1 d . . . .
C25 C 0.4487(2) -0.0802(2) 0.67522(13) 0.0143(5) Uani 1 d . . . .
C6 C -0.3638(3) 0.5936(2) 0.58938(14) 0.0214(6) Uani 1 d . . . .
H6A H -0.4398 0.6199 0.6122 0.032 Uiso 1 calc . . GR .
H6B H -0.3694 0.6289 0.5465 0.032 Uiso 1 calc . . GR .
H6C H -0.3158 0.6124 0.6100 0.032 Uiso 1 calc . . GR .
C38 C 0.2139(3) 0.2835(2) 0.80707(14) 0.0213(6) Uani 1 d A . . .
H38A H 0.2316 0.2737 0.7624 0.032 Uiso 1 calc . . GR .
H38B H 0.2178 0.3505 0.8144 0.032 Uiso 1 calc . . GR .
H38C H 0.1373 0.2905 0.8209 0.032 Uiso 1 calc . . GR .
C41 C 0.5732(2) -0.1728(3) 0.88907(14) 0.0224(7) Uani 1 d . . . .
C8 C -0.1929(2) 0.4250(3) 0.55339(13) 0.0187(6) Uani 1 d . . . .
H8A H -0.1444 0.4438 0.5736 0.028 Uiso 1 calc . . GR .
H8B H -0.1975 0.4587 0.5101 0.028 Uiso 1 calc . . GR .
H8C H -0.1605 0.3445 0.5538 0.028 Uiso 1 calc . . GR .
C9 C -0.1122(2) 0.5229(2) 0.71243(14) 0.0173(6) Uani 1 d . . . .
C5 C -0.3117(2) 0.4686(2) 0.58854(12) 0.0149(6) Uani 1 d . . . .
C42 C 0.5546(3) -0.2761(3) 0.90757(18) 0.0395(9) Uani 1 d . . . .
H42A H 0.4870 -0.2592 0.9378 0.059 Uiso 1 calc . . GR .
H42B H 0.6210 -0.3350 0.9264 0.059 Uiso 1 calc . . GR .
H42C H 0.5437 -0.3006 0.8704 0.059 Uiso 1 calc . . GR .
C16 C -0.1632(2) -0.0772(2) 0.70404(15) 0.0220(6) Uani 1 d . . . .
H16A H -0.1070 -0.1208 0.6719 0.033 Uiso 1 calc . . GR .
H16B H -0.2389 -0.0659 0.6973 0.033 Uiso 1 calc . . GR .
H16C H -0.1445 -0.1168 0.7453 0.033 Uiso 1 calc . . GR .
C28 C 0.4565(2) -0.0894(2) 0.60608(13) 0.0202(6) Uani 1 d . . . .
H28A H 0.3899 -0.0957 0.5973 0.030 Uiso 1 calc . . GR .
H28B H 0.5255 -0.1552 0.5942 0.030 Uiso 1 calc . . GR .
H28C H 0.4590 -0.0234 0.5821 0.030 Uiso 1 calc . . GR .
C1 C -0.3801(2) 0.4295(2) 0.80345(13) 0.0180(6) Uani 1 d . . . .
C33 C 0.3873(2) 0.2701(2) 0.62410(14) 0.0193(6) Uani 1 d . . . .
C26 C 0.4535(2) -0.1852(2) 0.71280(13) 0.0180(6) Uani 1 d . . . .
H26A H 0.4531 -0.1801 0.7571 0.027 Uiso 1 calc . . GR .
H26B H 0.5231 -0.2485 0.6988 0.027 Uiso 1 calc . . GR .
H26C H 0.3873 -0.1948 0.7068 0.027 Uiso 1 calc . . GR .
C11 C -0.1548(3) 0.6468(2) 0.69688(15) 0.0240(7) Uani 1 d . . . .
H11A H -0.1581 0.6650 0.6517 0.036 Uiso 1 calc . . GR .
H11B H -0.1030 0.6700 0.7103 0.036 Uiso 1 calc . . GR .
H11C H -0.2309 0.6853 0.7185 0.036 Uiso 1 calc . . GR .
C35 C 0.4564(3) 0.2135(3) 0.56633(15) 0.0292(7) Uani 1 d . . . .
H35A H 0.5135 0.1391 0.5790 0.044 Uiso 1 calc . . GR .
H35B H 0.4944 0.2566 0.5425 0.044 Uiso 1 calc . . GR .
H35C H 0.4059 0.2086 0.5403 0.044 Uiso 1 calc . . GR .
C7 C -0.3877(2) 0.4386(3) 0.55790(14) 0.0216(6) Uani 1 d . . . .
H7A H -0.3574 0.3580 0.5607 0.032 Uiso 1 calc . . GR .
H7B H -0.3897 0.4684 0.5139 0.032 Uiso 1 calc . . GR .
H7C H -0.4647 0.4701 0.5794 0.032 Uiso 1 calc . . GR .
C14 C -0.1846(3) 0.0956(3) 0.63605(14) 0.0245(7) Uani 1 d . . . .
H14A H -0.1857 0.1679 0.6354 0.037 Uiso 1 calc . . GR .
H14B H -0.2582 0.1059 0.6262 0.037 Uiso 1 calc . . GR .
H14C H -0.1246 0.0528 0.6050 0.037 Uiso 1 calc . . GR .
C15 C -0.2442(2) 0.1020(3) 0.75177(15) 0.0212(6) Uani 1 d . . . .
H15A H -0.2236 0.0610 0.7926 0.032 Uiso 1 calc . . GR .
H15B H -0.3216 0.1164 0.7466 0.032 Uiso 1 calc . . GR .
H15C H -0.2401 0.1724 0.7492 0.032 Uiso 1 calc . . GR .
C21 C 0.1009(2) -0.2544(2) 0.81145(13) 0.0172(6) Uani 1 d . . . .
C37 C 0.2992(3) 0.1842(2) 0.84347(14) 0.0216(6) Uani 1 d . . . .
C22 C 0.2247(3) -0.2993(3) 0.82276(16) 0.0268(7) Uani 1 d . . . .
H22A H 0.2731 -0.3497 0.7914 0.040 Uiso 1 calc . . GR .
H22B H 0.2361 -0.3393 0.8645 0.040 Uiso 1 calc . . GR .
H22C H 0.2445 -0.2379 0.8197 0.040 Uiso 1 calc . . GR .
C30 C 0.2546(3) 0.0997(3) 0.48464(14) 0.0276(7) Uani 1 d . . . .
H30A H 0.3176 0.1192 0.4713 0.041 Uiso 1 calc . . GR .
H30B H 0.2098 0.1166 0.4496 0.041 Uiso 1 calc . . GR .
H30C H 0.2848 0.0206 0.4986 0.041 Uiso 1 calc . . GR .
C20 C 0.0947(3) -0.2725(3) 0.61037(15) 0.0259(7) Uani 1 d . . . .
H20A H 0.0827 -0.2970 0.6545 0.039 Uiso 1 calc . . GR .
H20B H 0.1317 -0.3368 0.5862 0.039 Uiso 1 calc . . GR .
H20C H 0.0213 -0.2217 0.5950 0.039 Uiso 1 calc . . GR .
C23 C 0.0669(3) -0.3471(3) 0.81336(16) 0.0274(7) Uani 1 d . . . .
H23A H -0.0125 -0.3156 0.8048 0.041 Uiso 1 calc . . GR .
H23B H 0.0757 -0.3885 0.8548 0.041 Uiso 1 calc . . GR .
H23C H 0.1156 -0.3969 0.7817 0.041 Uiso 1 calc . . GR .
C44 C 0.6777(3) -0.1957(4) 0.84294(18) 0.0482(12) Uani 1 d . . . .
H44A H 0.6708 -0.2247 0.8064 0.072 Uiso 1 calc . . GR .
H44B H 0.7452 -0.2501 0.8627 0.072 Uiso 1 calc . . GR .
H44C H 0.6848 -0.1269 0.8298 0.072 Uiso 1 calc . . GR .
C17 C 0.1695(2) -0.2139(2) 0.60322(14) 0.0193(6) Uani 1 d . . . .
C27 C 0.5420(2) -0.0554(3) 0.68990(15) 0.0221(6) Uani 1 d . . . .
H27A H 0.5359 0.0141 0.6663 0.033 Uiso 1 calc . . GR .
H27B H 0.6163 -0.1156 0.6781 0.033 Uiso 1 calc . . GR .
H27C H 0.5339 -0.0488 0.7347 0.033 Uiso 1 calc . . GR .
C19 C 0.2828(3) -0.2901(3) 0.62744(18) 0.0335(8) Uani 1 d . . . .
H19A H 0.3281 -0.2496 0.6249 0.050 Uiso 1 calc . . GR .
H19B H 0.3232 -0.3528 0.6021 0.050 Uiso 1 calc . . GR .
H19C H 0.2704 -0.3174 0.6710 0.050 Uiso 1 calc . . GR .
C34 C 0.4632(3) 0.2800(3) 0.66525(17) 0.0352(9) Uani 1 d . . . .
H34A H 0.4170 0.3173 0.7019 0.053 Uiso 1 calc . . GR .
H34B H 0.5013 0.3230 0.6416 0.053 Uiso 1 calc . . GR .
H34C H 0.5202 0.2060 0.6788 0.053 Uiso 1 calc . . GR .
C36 C 0.2945(3) 0.3837(3) 0.60654(16) 0.0276(7) Uani 1 d . . . .
H36A H 0.2440 0.3769 0.5812 0.041 Uiso 1 calc . . GR .
H36B H 0.3286 0.4300 0.5825 0.041 Uiso 1 calc . . GR .
H36C H 0.2507 0.4178 0.6445 0.041 Uiso 1 calc . . GR .
C45 C 0.2393(2) -0.0736(3) 0.99358(13) 0.0186(6) Uani 1 d . . . .
C24 C 0.0224(3) -0.1719(3) 0.85679(14) 0.0272(7) Uani 1 d . . . .
H24A H 0.0424 -0.1103 0.8527 0.041 Uiso 1 calc . . GR .
H24B H 0.0301 -0.2080 0.8995 0.041 Uiso 1 calc . . GR .
H24C H -0.0562 -0.1437 0.8476 0.041 Uiso 1 calc . . GR .
C12 C 0.0037(3) 0.4621(3) 0.67722(18) 0.0303(8) Uani 1 d . . . .
H12A H 0.0297 0.3823 0.6867 0.045 Uiso 1 calc . . GR .
H12B H 0.0578 0.4831 0.6900 0.045 Uiso 1 calc . . GR .
H12C H -0.0017 0.4818 0.6323 0.045 Uiso 1 calc . . GR .
C39 C 0.4102(7) 0.1738(8) 0.8330(5) 0.031(2) Uani 0.50 d A 1 . .
H39A H 0.4573 0.1151 0.8626 0.046 Uiso 0.50 calc A 1 GR .
H39B H 0.4092 0.2438 0.8388 0.046 Uiso 0.50 calc A 1 GR .
H39C H 0.4417 0.1551 0.7903 0.046 Uiso 0.50 calc A 1 GR .
C31 C 0.1333(3) 0.2887(3) 0.51821(16) 0.0285(7) Uani 1 d . . . .
H31A H 0.0917 0.3301 0.5543 0.043 Uiso 1 calc . . GR .
H31B H 0.0820 0.3088 0.4860 0.043 Uiso 1 calc . . GR .
H31C H 0.1964 0.3067 0.5015 0.043 Uiso 1 calc . . GR .
C4 C -0.4367(3) 0.5481(2) 0.77565(14) 0.0232(6) Uani 1 d . . . .
H4A H -0.3853 0.5821 0.7735 0.035 Uiso 1 calc . . GR .
H4B H -0.5068 0.5890 0.8019 0.035 Uiso 1 calc . . GR .
H4C H -0.4548 0.5503 0.7335 0.035 Uiso 1 calc . . GR .
C10 C -0.1069(3) 0.4914(3) 0.78224(15) 0.0277(7) Uani 1 d . . . .
H10A H -0.1820 0.5322 0.8043 0.042 Uiso 1 calc . . GR .
H10B H -0.0518 0.5097 0.7962 0.042 Uiso 1 calc . . GR .
H10C H -0.0836 0.4118 0.7913 0.042 Uiso 1 calc . . GR .
C3 C -0.4540(3) 0.3721(3) 0.80313(18) 0.0317(8) Uani 1 d . . . .
H3A H -0.4670 0.3730 0.7601 0.048 Uiso 1 calc . . GR .
H3B H -0.5269 0.4108 0.8277 0.048 Uiso 1 calc . . GR .
H3C H -0.4158 0.2955 0.8214 0.048 Uiso 1 calc . . GR .
C48 C 0.3091(3) -0.1307(3) 1.04900(14) 0.0268(7) Uani 1 d . . . .
H48A H 0.3706 -0.2023 1.0383 0.040 Uiso 1 calc . . GR .
H48B H 0.2600 -0.1421 1.0852 0.040 Uiso 1 calc . . GR .
H48C H 0.3414 -0.0843 1.0591 0.040 Uiso 1 calc . . GR .
C47 C 0.1415(3) 0.0352(3) 1.01168(15) 0.0285(7) Uani 1 d . . . .
H47A H 0.1712 0.0797 1.0266 0.043 Uiso 1 calc . . GR .
H47B H 0.0896 0.0204 1.0449 0.043 Uiso 1 calc . . GR .
H47C H 0.1005 0.0755 0.9752 0.043 Uiso 1 calc . . GR .
C18 C 0.1861(3) -0.1717(3) 0.53568(16) 0.0356(8) Uani 1 d . . . .
H18A H 0.1122 -0.1198 0.5213 0.053 Uiso 1 calc . . GR .
H18B H 0.2225 -0.2341 0.5100 0.053 Uiso 1 calc . . GR .
H18C H 0.2345 -0.1340 0.5319 0.053 Uiso 1 calc . . GR .
C46 C 0.1975(3) -0.1470(3) 0.97210(15) 0.0296(7) Uani 1 d . . . .
H46A H 0.1559 -0.1093 0.9356 0.044 Uiso 1 calc . . GR .
H46B H 0.1471 -0.1629 1.0058 0.044 Uiso 1 calc . . GR .
H46C H 0.2625 -0.2164 0.9610 0.044 Uiso 1 calc . . GR .
C39A C 0.4271(8) 0.1599(8) 0.8119(4) 0.017(2) Uani 0.50 d A 2 . U
H39D H 0.4827 0.0967 0.8357 0.026 Uiso 0.50 calc A 2 GR .
H39E H 0.4393 0.2252 0.8123 0.026 Uiso 0.50 calc A 2 GR .
H39F H 0.4362 0.1433 0.7688 0.026 Uiso 0.50 calc A 2 GR .
C40 C 0.2495(9) 0.2059(10) 0.9150(5) 0.028(2) Uani 0.50 d A 1 . U
H40A H 0.1710 0.2156 0.9215 0.042 Uiso 0.50 calc A 1 GR .
H40B H 0.2513 0.2727 0.9244 0.042 Uiso 0.50 calc A 1 GR .
H40C H 0.2960 0.1425 0.9426 0.042 Uiso 0.50 calc A 1 GR .
C40A C 0.2955(8) 0.1863(10) 0.9099(6) 0.029(2) Uani 0.50 d A 2 . U
H40D H 0.2216 0.1935 0.9304 0.043 Uiso 0.50 calc A 2 GR .
H40E H 0.3065 0.2494 0.9174 0.043 Uiso 0.50 calc A 2 GR .
H40F H 0.3559 0.1176 0.9268 0.043 Uiso 0.50 calc A 2 GR .
C50 C -0.1267(10) 0.4894(11) 0.9926(6) 0.080(3) Uiso 0.50 d . . . .
H50B H -0.1644 0.4852 1.0353 0.096 Uiso 0.25 calc B 1 R .
H50A H -0.1699 0.5638 0.9713 0.096 Uiso 0.25 calc B 1 R .
H50D H -0.1672 0.5461 1.0225 0.096 Uiso 0.25 calc B 2 R .
H50C H -0.1420 0.5314 0.9510 0.096 Uiso 0.25 calc B 2 R .
C49 C -0.1216(16) 0.4177(16) 0.9633(9) 0.054(4) Uiso 0.25 d C 1 . .
H49A H -0.0476 0.3530 0.9663 0.081 Uiso 0.25 calc C 1 GR .
H49B H -0.1310 0.4463 0.9194 0.081 Uiso 0.25 calc C 1 GR .
H49C H -0.1821 0.3962 0.9808 0.081 Uiso 0.25 calc C 1 GR .
C0AA C -0.0118(9) 0.4682(9) 0.9946(5) 0.065(3) Uiso 0.50 d . . . .
H0AB H 0.0206 0.4036 1.0256 0.078 Uiso 0.50 calc . . R .
H0AA H 0.0291 0.4443 0.9535 0.078 Uiso 0.50 calc . . R .
C49A C -0.1954(13) 0.4418(13) 0.9987(7) 0.036(3) Uiso 0.25 d C 2 . .
H49D H -0.1899 0.3980 1.0393 0.054 Uiso 0.25 calc C 2 GR .
H49E H -0.1734 0.3934 0.9653 0.054 Uiso 0.25 calc C 2 GR .
H49F H -0.2738 0.4988 0.9959 0.054 Uiso 0.25 calc C 2 GR .

loop_
_atom_site_aniso_label
_atom_site_aniso_U_11
_atom_site_aniso_U_22
_atom_site_aniso_U_33
_atom_site_aniso_U_23
_atom_site_aniso_U_13
_atom_site_aniso_U_12
I1 0.01426(9) 0.01752(10) 0.01115(9) -0.00266(7) 0.00105(6) -0.00688(7)
Cr1 0.00778(19) 0.0086(2) 0.0119(2) -0.00028(15) -0.00243(15) -0.00361(16)
Cr2 0.00974(19) 0.0103(2) 0.0094(2) 0.00013(15) -0.00250(15) -0.00574(16)
Si2 0.0091(3) 0.0093(3) 0.0118(3) -0.0020(3) -0.0015(3) -0.0041(3)
Si3 0.0093(3) 0.0129(4) 0.0104(3) 0.0011(3) -0.0021(3) -0.0055(3)
Si1 0.0113(3) 0.0097(3) 0.0130(3) -0.0002(3) -0.0034(3) -0.0044(3)
Si4 0.0132(3) 0.0133(4) 0.0103(3) 0.0005(3) -0.0038(3) -0.0061(3)
O5 0.0093(8) 0.0104(9) 0.0125(9) -0.0019(7) -0.0028(7) -0.0041(7)
O15 0.0130(9) 0.0236(11) 0.0155(10) 0.0008(8) -0.0046(7) -0.0063(8)
O14 0.0157(9) 0.0146(10) 0.0122(9) 0.0005(7) -0.0046(7) -0.0091(8)
O9 0.0108(8) 0.0105(9) 0.0111(9) 0.0000(7) -0.0019(7) -0.0057(7)
O6 0.0078(8) 0.0107(9) 0.0191(10) -0.0022(7) -0.0021(7) -0.0042(7)
O10 0.0085(8) 0.0127(9) 0.0138(9) 0.0001(7) -0.0005(7) -0.0043(7)
O3 0.0124(9) 0.0149(10) 0.0129(9) 0.0016(7) -0.0035(7) -0.0063(8)
O13 0.0156(9) 0.0117(9) 0.0124(9) 0.0026(7) -0.0047(7) -0.0073(7)
O8 0.0190(10) 0.0122(10) 0.0155(10) 0.0005(8) -0.0038(7) -0.0078(8)
O1 0.0140(9) 0.0136(10) 0.0160(9) -0.0002(7) -0.0027(7) -0.0058(8)
O4 0.0163(9) 0.0115(9) 0.0201(10) -0.0010(8) -0.0049(8) -0.0072(8)
O7 0.0233(10) 0.0155(10) 0.0123(9) -0.0062(8) 0.0002(8) -0.0084(8)
O12 0.0264(11) 0.0230(11) 0.0167(10) 0.0017(8) -0.0006(8) -0.0204(9)
O16 0.0191(10) 0.0219(11) 0.0114(9) 0.0013(8) -0.0029(7) -0.0118(8)
O2 0.0147(9) 0.0135(10) 0.0140(9) -0.0004(7) -0.0009(7) -0.0043(8)
O11 0.0133(9) 0.0376(13) 0.0123(10) -0.0028(9) -0.0045(8) -0.0050(9)
C43 0.0252(16) 0.042(2) 0.0260(17) -0.0077(15) -0.0139(13) -0.0103(15)
C29 0.0150(13) 0.0234(15) 0.0104(13) 0.0005(11) -0.0058(10) -0.0083(11)
C2 0.0403(19) 0.0238(17) 0.0169(15) -0.0032(12) 0.0023(13) -0.0113(15)
C32 0.0210(14) 0.0320(17) 0.0166(14) -0.0025(12) -0.0016(11) -0.0151(13)
C13 0.0064(11) 0.0167(14) 0.0219(14) -0.0025(11) -0.0041(10) -0.0063(10)
C25 0.0083(12) 0.0140(14) 0.0172(13) 0.0002(11) -0.0002(10) -0.0029(10)
C6 0.0217(14) 0.0178(15) 0.0206(15) 0.0020(12) -0.0069(12) -0.0049(12)
C38 0.0290(16) 0.0141(14) 0.0234(15) -0.0019(12) -0.0053(12) -0.0109(12)
C41 0.0155(14) 0.0247(16) 0.0199(15) -0.0031(12) -0.0088(11) -0.0004(12)
C8 0.0178(13) 0.0240(16) 0.0136(13) -0.0014(11) -0.0015(10) -0.0089(12)
C9 0.0172(13) 0.0143(14) 0.0243(15) -0.0023(11) -0.0035(11) -0.0099(11)
C5 0.0140(13) 0.0164(14) 0.0126(13) 0.0006(10) -0.0053(10) -0.0046(11)
C42 0.050(2) 0.0216(18) 0.041(2) -0.0032(15) -0.0186(18) -0.0064(16)
C16 0.0155(14) 0.0201(15) 0.0356(18) -0.0058(13) -0.0047(12) -0.0107(12)
C28 0.0188(14) 0.0178(15) 0.0162(14) -0.0040(11) 0.0022(11) -0.0019(12)
C1 0.0172(13) 0.0183(15) 0.0173(14) -0.0052(11) 0.0039(11) -0.0075(12)
C33 0.0172(13) 0.0216(15) 0.0237(15) 0.0078(12) -0.0034(11) -0.0152(12)
C26 0.0181(14) 0.0135(14) 0.0186(14) -0.0015(11) -0.0004(11) -0.0042(11)
C11 0.0271(16) 0.0155(15) 0.0325(17) 0.0011(13) -0.0059(13) -0.0122(13)
C35 0.0251(16) 0.0302(18) 0.0256(16) 0.0082(14) 0.0032(13) -0.0119(14)
C7 0.0185(14) 0.0286(17) 0.0188(14) -0.0006(12) -0.0068(11) -0.0104(13)
C14 0.0212(15) 0.0300(18) 0.0264(16) 0.0025(13) -0.0124(12) -0.0133(13)
C15 0.0132(13) 0.0209(16) 0.0304(17) -0.0065(13) 0.0015(11) -0.0082(12)
C21 0.0242(14) 0.0148(14) 0.0151(13) 0.0034(11) -0.0068(11) -0.0108(12)
C37 0.0354(17) 0.0174(15) 0.0216(15) 0.0023(12) -0.0127(13) -0.0180(13)
C22 0.0270(16) 0.0208(16) 0.0356(18) 0.0039(14) -0.0155(14) -0.0114(13)
C30 0.0234(15) 0.043(2) 0.0170(15) -0.0086(14) 0.0006(12) -0.0145(15)
C20 0.0290(16) 0.0267(17) 0.0288(17) -0.0150(14) 0.0021(13) -0.0159(14)
C23 0.0411(19) 0.0223(16) 0.0290(17) 0.0088(13) -0.0124(14) -0.0234(15)
C44 0.0151(16) 0.073(3) 0.031(2) -0.0040(19) -0.0047(14) 0.0030(17)
C17 0.0235(15) 0.0182(15) 0.0195(15) -0.0129(12) 0.0026(11) -0.0101(12)
C27 0.0135(13) 0.0230(16) 0.0292(16) 0.0017(13) -0.0062(12) -0.0076(12)
C19 0.0196(16) 0.0322(19) 0.045(2) -0.0197(16) -0.0013(14) -0.0038(14)
C34 0.0328(18) 0.053(2) 0.0357(19) 0.0112(17) -0.0121(15) -0.0345(18)
C36 0.0301(17) 0.0195(16) 0.0299(17) 0.0050(13) -0.0035(13) -0.0104(14)
C45 0.0211(14) 0.0263(16) 0.0114(13) 0.0006(11) 0.0006(11) -0.0145(12)
C24 0.0353(18) 0.0253(17) 0.0187(15) -0.0014(13) -0.0026(13) -0.0117(14)
C12 0.0164(15) 0.0263(18) 0.050(2) -0.0104(15) 0.0017(14) -0.0104(13)
C39 0.025(4) 0.026(4) 0.047(6) -0.003(4) -0.005(4) -0.016(3)
C31 0.0286(17) 0.0260(17) 0.0317(18) 0.0069(14) -0.0098(14) -0.0137(14)
C4 0.0203(14) 0.0192(16) 0.0236(16) -0.0043(12) -0.0004(12) -0.0031(12)
C10 0.0371(18) 0.0286(18) 0.0276(17) 0.0061(14) -0.0172(14) -0.0215(15)
C3 0.0217(16) 0.0289(18) 0.048(2) -0.0151(16) 0.0080(14) -0.0142(14)
C48 0.0338(17) 0.0330(18) 0.0174(15) 0.0075(13) -0.0092(13) -0.0190(15)
C47 0.0305(17) 0.0317(18) 0.0177(15) -0.0016(13) 0.0032(13) -0.0111(15)
C18 0.053(2) 0.037(2) 0.0225(17) -0.0156(15) 0.0105(15) -0.0251(18)
C46 0.0383(19) 0.042(2) 0.0207(16) -0.0046(14) 0.0028(13) -0.0294(17)
C39A 0.017(2) 0.018(2) 0.019(2) -0.0014(10) -0.0016(10) -0.0091(12)
C40 0.056(6) 0.016(4) 0.012(3) -0.006(3) -0.004(5) -0.015(5)
C40A 0.043(5) 0.020(5) 0.024(4) -0.007(3) -0.001(4) -0.013(4)

loop_
_atom_type_symbol
_atom_type_description
_atom_type_scat_dispersion_real
_atom_type_scat_dispersion_imag
_atom_type_scat_source
C C 0.0033 0.0016 'International Tables Vol C Tables 4.2.6.8 and 6.1.1.4'
H H 0.0000 0.0000 'International Tables Vol C Tables 4.2.6.8 and 6.1.1.4'
Cr Cr 0.3209 0.6236 'International Tables Vol C Tables 4.2.6.8 and 6.1.1.4'
I I -0.4742 1.8119 'International Tables Vol C Tables 4.2.6.8 and 6.1.1.4'
O O 0.0106 0.0060 'International Tables Vol C Tables 4.2.6.8 and 6.1.1.4'
Si Si 0.0817 0.0704 'International Tables Vol C Tables 4.2.6.8 and 6.1.1.4'

loop_
_geom_angle_atom_site_label_1
_geom_angle_atom_site_label_2
_geom_angle_atom_site_label_3
_geom_angle
_geom_angle_site_symmetry_1
Cr2 I1 Cr1 58.731(12) .
Cr2 Cr1 I1 56.652(12) .
Cr2 Cr1 Si2 78.347(19) .
Si2 Cr1 I1 97.852(19) .
O5 Cr1 I1 82.12(5) .
O5 Cr1 Cr2 44.51(5) .
O5 Cr1 Si2 34.56(5) .
O5 Cr1 O6 69.59(7) .
O9 Cr1 I1 83.42(5) .
O9 Cr1 Cr2 46.85(5) .
O9 Cr1 Si2 112.61(5) .
O9 Cr1 O5 80.37(7) .
O9 Cr1 O6 148.97(7) .
O6 Cr1 I1 99.54(5) .
O6 Cr1 Cr2 109.57(5) .
O6 Cr1 Si2 36.39(5) .
O1 Cr1 I1 105.78(6) .
O1 Cr1 Cr2 142.04(6) .
O1 Cr1 Si2 139.61(6) .
O1 Cr1 O5 171.80(8) .
O1 Cr1 O9 102.40(8) .
O1 Cr1 O6 106.36(8) .
I1 Cr2 Cr1 64.616(13) .
I1 Cr2 Si3 124.13(2) .
I1 Cr2 Si4 94.28(2) .
Cr1 Cr2 Si3 73.597(19) .
Si4 Cr2 Cr1 158.64(2) .
Si4 Cr2 Si3 124.72(3) .
O5 Cr2 I1 90.54(5) .
O5 Cr2 Cr1 48.39(5) .
O5 Cr2 Si3 87.99(6) .
O5 Cr2 Si4 134.05(6) .
O5 Cr2 O14 171.90(7) .
O5 Cr2 O9 84.38(7) .
O5 Cr2 O10 86.72(7) .
O14 Cr2 I1 88.26(5) .
O14 Cr2 Cr1 137.14(5) .
O14 Cr2 Si3 99.31(5) .
O14 Cr2 Si4 38.17(5) .
O14 Cr2 O10 97.04(7) .
O9 Cr2 I1 89.98(5) .
O9 Cr2 Cr1 47.88(5) .
O9 Cr2 Si3 34.31(5) .
O9 Cr2 Si4 141.16(6) .
O9 Cr2 O14 103.63(7) .
O9 Cr2 O10 70.47(7) .
O10 Cr2 I1 160.43(5) .
O10 Cr2 Cr1 99.80(5) .
O10 Cr2 Si3 36.45(5) .
O10 Cr2 Si4 101.54(5) .
O13 Cr2 I1 96.91(6) .
O13 Cr2 Cr1 138.97(6) .
O13 Cr2 Si3 138.39(6) .
O13 Cr2 Si4 34.90(6) .
O13 Cr2 O5 99.16(8) .
O13 Cr2 O14 73.05(8) .
O13 Cr2 O9 172.20(8) .
O13 Cr2 O10 102.66(8) .
O5 Si2 Cr1 47.30(6) .
O5 Si2 O6 95.03(9) .
O5 Si2 O7 112.65(10) .
O6 Si2 Cr1 49.87(7) .
O8 Si2 Cr1 145.60(8) .
O8 Si2 O5 119.90(10) .
O8 Si2 O6 116.02(10) .
O8 Si2 O7 106.13(11) .
O7 Si2 Cr1 108.09(8) .
O7 Si2 O6 106.38(10) .
O9 Si3 Cr2 45.28(6) .
O9 Si3 O10 94.43(9) .
O10 Si3 Cr2 49.61(6) .
O12 Si3 Cr2 114.19(8) .
O12 Si3 O9 113.42(11) .
O12 Si3 O10 105.49(10) .
O11 Si3 Cr2 136.14(9) .
O11 Si3 O9 118.34(10) .
O11 Si3 O10 114.33(11) .
O11 Si3 O12 109.46(12) .
O1 Si1 O3 113.26(10) .
O1 Si1 O4 113.80(11) .
O1 Si1 O2 108.46(10) .
O4 Si1 O3 102.99(10) .
O2 Si1 O3 106.07(10) .
O2 Si1 O4 111.98(11) .
O15 Si4 Cr2 119.58(8) .
O15 Si4 O14 104.44(10) .
O14 Si4 Cr2 50.86(6) .
O13 Si4 Cr2 42.96(7) .
O13 Si4 O15 116.12(11) .
O13 Si4 O14 93.79(9) .
O13 Si4 O16 119.08(11) .
O16 Si4 Cr2 133.52(8) .
O16 Si4 O15 106.71(10) .
O16 Si4 O14 115.59(11) .
Cr2 O5 Cr1 87.11(7) .
Si2 O5 Cr1 98.14(8) .
Si2 O5 Cr2 164.88(12) .
C41 O15 Si4 132.48(19) .
Si4 O14 Cr2 90.97(9) .
C37 O14 Cr2 139.56(16) .
C37 O14 Si4 129.44(16) .
Cr2 O9 Cr1 85.27(7) .
Si3 O9 Cr1 130.68(11) .
Si3 O9 Cr2 100.41(9) .
Si2 O6 Cr1 93.75(8) .
C13 O6 Cr1 131.06(15) .
C13 O6 Si2 133.10(17) .
Si3 O10 Cr2 93.94(8) .
C25 O10 Cr2 135.51(15) .
C25 O10 Si3 130.55(16) .
C5 O3 Si1 128.19(17) .
Si4 O13 Cr2 102.14(10) .
C21 O8 Si2 140.29(18) .
Si1 O1 Cr1 152.30(12) .
C9 O4 Si1 132.97(17) .
C17 O7 Si2 136.58(18) .
C33 O12 Si3 141.10(19) .
C45 O16 Si4 140.62(18) .
C1 O2 Si1 133.87(17) .
C29 O11 Si3 148.74(18) .
O11 C29 C32 110.2(2) .
O11 C29 C30 105.6(2) .
O11 C29 C31 108.5(2) .
C32 C29 C30 111.4(3) .
C32 C29 C31 110.5(2) .
C31 C29 C30 110.5(3) .
O6 C13 C16 110.1(2) .
O6 C13 C14 107.0(2) .
O6 C13 C15 105.0(2) .
C16 C13 C15 111.0(2) .
C14 C13 C16 111.2(2) .
C14 C13 C15 112.2(2) .
O10 C25 C28 108.9(2) .
O10 C25 C26 107.4(2) .
O10 C25 C27 108.2(2) .
C28 C25 C27 111.5(2) .
C26 C25 C28 110.2(2) .
C26 C25 C27 110.6(2) .
O15 C41 C43 109.5(2) .
O15 C41 C42 109.4(3) .
O15 C41 C44 105.1(2) .
C43 C41 C42 111.0(3) .
C44 C41 C43 110.5(3) .
C44 C41 C42 111.2(3) .
O4 C9 C11 104.9(2) .
O4 C9 C12 109.8(2) .
O4 C9 C10 110.4(2) .
C11 C9 C12 110.0(3) .
C11 C9 C10 111.1(3) .
C12 C9 C10 110.5(3) .
O3 C5 C6 109.6(2) .
O3 C5 C8 110.9(2) .
O3 C5 C7 105.9(2) .
C6 C5 C8 110.7(2) .
C6 C5 C7 109.7(2) .
C8 C5 C7 110.0(2) .
O2 C1 C2 106.0(2) .
O2 C1 C4 111.9(2) .
O2 C1 C3 107.5(2) .
C4 C1 C2 109.9(3) .
C4 C1 C3 110.8(3) .
C3 C1 C2 110.7(3) .
O12 C33 C35 110.9(3) .
O12 C33 C34 105.1(2) .
O12 C33 C36 109.0(2) .
C34 C33 C35 110.8(3) .
C36 C33 C35 111.2(3) .
C36 C33 C34 109.6(3) .
O8 C21 C22 108.0(2) .
O8 C21 C23 104.9(2) .
O8 C21 C24 109.5(2) .
C22 C21 C23 111.5(3) .
C24 C21 C22 111.8(3) .
C24 C21 C23 110.8(3) .
O14 C37 C38 108.1(2) .
O14 C37 C39A 102.6(4) .
O14 C37 C40 106.2(5) .
C38 C37 C39A 109.1(4) .
C38 C37 C40 103.1(5) .
C39 C37 O14 114.1(5) .
C39 C37 C38 114.4(5) .
C39 C37 C39A 17.0(5) .
C39 C37 C40 110.1(6) .
C39 C37 C40A 91.9(6) .
C40 C37 C39A 126.8(5) .
C40A C37 O14 109.2(6) .
C40A C37 C38 118.7(5) .
C40A C37 C39A 108.0(5) .
C40A C37 C40 19.6(5) .
O7 C17 C20 109.8(2) .
O7 C17 C19 110.2(2) .
O7 C17 C18 105.0(2) .
C19 C17 C20 110.6(3) .
C19 C17 C18 110.5(3) .
C18 C17 C20 110.6(3) .
O16 C45 C48 105.6(2) .
O16 C45 C47 108.4(2) .
O16 C45 C46 110.7(2) .
C47 C45 C48 109.0(3) .
C46 C45 C48 111.5(3) .
C46 C45 C47 111.5(3) .
C49 C50 C0AA 105.7(13) .
C49 C50 C49A 50.8(12) .
C49A C50 C0AA 143.6(13) .
C0AA C0AA C50 122.7(15) 2_567

loop_
_geom_bond_atom_site_label_1
_geom_bond_atom_site_label_2
_geom_bond_distance
_geom_bond_site_symmetry_2
I1 Cr1 2.9431(5) .
I1 Cr2 2.7212(5) .
Cr1 Cr2 2.7844(6) .
Cr1 Si2 2.8076(8) .
Cr1 O5 2.0844(18) .
Cr1 O9 2.0722(18) .
Cr1 O6 2.1511(19) .
Cr1 O1 1.9118(19) .
Cr2 Si3 2.8217(8) .
Cr2 Si4 2.7319(8) .
Cr2 O5 1.9543(18) .
Cr2 O14 2.1191(18) .
Cr2 O9 2.0385(18) .
Cr2 O10 2.1542(18) .
Cr2 O13 1.9043(18) .
Si2 O5 1.6087(19) .
Si2 O6 1.6691(18) .
Si2 O8 1.601(2) .
Si2 O7 1.612(2) .
Si3 O9 1.6171(19) .
Si3 O10 1.6805(19) .
Si3 O12 1.608(2) .
Si3 O11 1.591(2) .
Si1 O3 1.6440(19) .
Si1 O1 1.578(2) .
Si1 O4 1.639(2) .
Si1 O2 1.631(2) .
Si4 O15 1.616(2) .
Si4 O14 1.6886(19) .
Si4 O13 1.5987(19) .
Si4 O16 1.603(2) .
O15 C41 1.454(3) .
O14 C37 1.483(3) .
O6 C13 1.473(3) .
O10 C25 1.479(3) .
O3 C5 1.436(3) .
O8 C21 1.448(3) .
O4 C9 1.438(3) .
O7 C17 1.452(3) .
O12 C33 1.444(3) .
O16 C45 1.451(3) .
O2 C1 1.439(3) .
O11 C29 1.449(3) .
C43 C41 1.516(4) .
C29 C32 1.509(4) .
C29 C30 1.520(4) .
C29 C31 1.515(4) .
C2 C1 1.528(4) .
C13 C16 1.517(4) .
C13 C14 1.515(4) .
C13 C15 1.524(4) .
C25 C28 1.517(4) .
C25 C26 1.514(4) .
C25 C27 1.521(4) .
C6 C5 1.524(4) .
C38 C37 1.517(4) .
C41 C42 1.525(5) .
C41 C44 1.514(5) .
C8 C5 1.527(4) .
C9 C11 1.517(4) .
C9 C12 1.518(4) .
C9 C10 1.519(4) .
C5 C7 1.527(4) .
C1 C4 1.510(4) .
C1 C3 1.515(4) .
C33 C35 1.522(4) .
C33 C34 1.519(4) .
C33 C36 1.515(4) .
C21 C22 1.521(4) .
C21 C23 1.522(4) .
C21 C24 1.511(4) .
C37 C39 1.403(9) .
C37 C39A 1.630(9) .
C37 C40 1.610(11) .
C37 C40A 1.446(13) .
C20 C17 1.517(4) .
C17 C19 1.512(4) .
C17 C18 1.514(4) .
C45 C48 1.528(4) .
C45 C47 1.520(4) .
C45 C46 1.513(4) .
C50 C49 1.23(2) .
C50 C0AA 1.429(15) .
C50 C49A 1.326(18) .
C0AA C0AA 1.117(19) 2_567
